data_2016388
loop_
_publ_author_name
'Siddiqui, Waseeq Ahmad'
'Ahmad, Saeed'
'Tariq, Muhammad Ilyas'
'Siddiqui, Hamid Latif'
'Parvez, Masood'

_publ_section_title
;<i>N</i>-(<i>X</i>-Chlorophenyl)-4-hydroxy-2-methyl-2<i>H</i>-1,2-benzothiazine-3-carboxamide
 1,1-dioxide (with <i>X</i> = 2 and 4)
;
_journal_coeditor_code GZ3109
_journal_issue 1
_journal_name_full 'Acta Crystallographica Section C'
_journal_page_first o4
_journal_page_last o6
_journal_paper_doi 10.1107/S0108270107059173
_journal_volume 64
_journal_year 2008
_chemical_formula_iupac 'C16 H13 Cl N2 O4 S'
_chemical_formula_moiety 'C16 H13 Cl N2 O4 S'
_chemical_formula_sum 'C16 H13 Cl N2 O4 S'
_chemical_formula_weight 364.79
_chemical_name_common
;
?
;
_chemical_name_systematic
;
N-(2-chlorophenyl)-4-hydroxy-2-methyl-2H-1,2-benzothiazine-3-carboxamide
1,1-dioxide
;
_space_group_IT_number 2
_symmetry_cell_setting triclinic
_symmetry_space_group_name_Hall '-P 1'
_symmetry_space_group_name_H-M 'P -1'
_atom_sites_solution_hydrogens geom
_atom_sites_solution_primary direct
_atom_sites_solution_secondary difmap
_cell_angle_alpha 60.61(3)
_cell_angle_beta 69.81(3)
_cell_angle_gamma 86.32(2)
_cell_formula_units_Z 2
_cell_length_a 7.970(5)
_cell_length_b 10.945(6)
_cell_length_c 11.133(7)
_cell_measurement_reflns_used 6690
_cell_measurement_temperature 173(2)
_cell_measurement_theta_max 27.44
_cell_measurement_theta_min 3.73
_cell_volume 787.6(9)
_computing_cell_refinement 'HKL DENZO (Otwinowski & Minor, 1997)'
_computing_data_collection 'COLLECT (Nonius, 1998)'
_computing_data_reduction 'SCALEPACK (Otwinowski & Minor, 1997)'
_computing_molecular_graphics 'ORTEPII (Johnson, 1976)'
_computing_publication_material 'SHELXL97 (Sheldrick, 1997)'
_computing_structure_refinement 'SHELXL97 (Sheldrick, 1997)'
_computing_structure_solution 'SAPI91 (Fan, 1991)'
_diffrn_ambient_temperature 173(2)
_diffrn_measured_fraction_theta_full 0.996
_diffrn_measured_fraction_theta_max 0.996
_diffrn_measurement_device_type 'Nonius KappaCCD'
_diffrn_measurement_method '\w and \f '
_diffrn_radiation_monochromator graphite
_diffrn_radiation_source 'fine-focus sealed tube'
_diffrn_radiation_type MoK\a
_diffrn_radiation_wavelength 0.71073
_diffrn_reflns_av_R_equivalents 0.0570
_diffrn_reflns_av_sigmaI/netI 0.0894
_diffrn_reflns_limit_h_max 10
_diffrn_reflns_limit_h_min -10
_diffrn_reflns_limit_k_max 14
_diffrn_reflns_limit_k_min -14
_diffrn_reflns_limit_l_max 14
_diffrn_reflns_limit_l_min -14
_diffrn_reflns_number 6690
_diffrn_reflns_theta_full 27.44
_diffrn_reflns_theta_max 27.44
_diffrn_reflns_theta_min 3.73
_exptl_absorpt_coefficient_mu 0.399
_exptl_absorpt_correction_T_max 0.9842
_exptl_absorpt_correction_T_min 0.9463
_exptl_absorpt_correction_type multi-scan
_exptl_absorpt_process_details '(SORTAV; Blessing, 1997)'
_exptl_crystal_colour colourless
_exptl_crystal_density_diffrn 1.538
_exptl_crystal_density_method 'not measured'
_exptl_crystal_description prism
_exptl_crystal_F_000 376
_exptl_crystal_size_max 0.14
_exptl_crystal_size_mid 0.10
_exptl_crystal_size_min 0.04
_refine_diff_density_max 0.336
_refine_diff_density_min -0.365
_refine_ls_extinction_method none
_refine_ls_goodness_of_fit_ref 1.017
_refine_ls_hydrogen_treatment mixed
_refine_ls_matrix_type full
_refine_ls_number_parameters 224
_refine_ls_number_reflns 3595
_refine_ls_number_restraints 0
_refine_ls_restrained_S_all 1.017
_refine_ls_R_factor_all 0.1070
_refine_ls_R_factor_gt 0.0498
_refine_ls_shift/su_max 0.000
_refine_ls_shift/su_mean 0.000
_refine_ls_structure_factor_coef Fsqd
_refine_ls_weighting_details 'calc w = 1/[\s^2^(Fo^2^)+(0.0555P)^2^+0.159P] where P=(Fo^2^+2Fc^2^)/3'
_refine_ls_weighting_scheme calc
_refine_ls_wR_factor_gt 0.1036
_refine_ls_wR_factor_ref 0.1272
_reflns_number_gt 2197
_reflns_number_total 3595
_reflns_threshold_expression I>2\s(I)
_cod_data_source_file gz3109.cif
_cod_data_source_block II
_cod_original_cell_volume 787.6(8)
_cod_database_code 2016388
_cod_database_fobs_code 2016388

loop_
_symmetry_equiv_pos_as_xyz
'x, y, z'
'-x, -y, -z'

loop_
_atom_site_type_symbol
_atom_site_label
_atom_site_fract_x
_atom_site_fract_y
_atom_site_fract_z
_atom_site_U_iso_or_equiv
_atom_site_adp_type
_atom_site_calc_flag
_atom_site_refinement_flags
_atom_site_occupancy
Cl Cl1 0.95427(10) 0.37261(9) -0.07737(9) 0.0386(2) Uani d . 1
S S1 -0.27432(9) 0.38747(7) 0.55333(8) 0.0240(2) Uani d . 1
O O1 -0.2725(3) 0.0481(2) 0.4711(2) 0.0306(5) Uani d . 1
H H1O -0.164(4) 0.062(3) 0.405(3) 0.037 Uiso d . 1
O O2 -0.2654(3) 0.4552(2) 0.6335(2) 0.0310(5) Uani d . 1
O O3 -0.2889(3) 0.4703(2) 0.4114(2) 0.0289(5) Uani d . 1
O O4 0.0601(3) 0.1388(2) 0.3081(2) 0.0307(5) Uani d . 1
N N1 -0.0952(3) 0.3061(2) 0.5333(2) 0.0230(5) Uani d . 1
N N2 0.2034(3) 0.3078(3) 0.3169(3) 0.0261(6) Uani d . 1
H H2N 0.181(4) 0.354(3) 0.357(3) 0.031 Uiso d . 1
C C1 -0.4473(4) 0.2440(3) 0.6657(3) 0.0237(6) Uani d . 1
C C2 -0.5967(4) 0.2417(3) 0.7776(3) 0.0290(7) Uani d . 1
H H2 -0.6073 0.3174 0.7976 0.035 Uiso calc R 1
C C3 -0.7307(4) 0.1266(3) 0.8600(3) 0.0338(7) Uani d . 1
H H3 -0.8331 0.1222 0.9383 0.041 Uiso calc R 1
C C4 -0.7147(4) 0.0181(3) 0.8277(4) 0.0360(8) Uani d . 1
H H4 -0.8083 -0.0590 0.8829 0.043 Uiso calc R 1
C C5 -0.5657(4) 0.0203(3) 0.7172(3) 0.0294(7) Uani d . 1
H H5 -0.5575 -0.0551 0.6969 0.035 Uiso calc R 1
C C6 -0.4261(4) 0.1326(3) 0.6345(3) 0.0235(6) Uani d . 1
C C7 -0.2605(4) 0.1344(3) 0.5219(3) 0.0229(6) Uani d . 1
C C8 -0.1046(4) 0.2176(3) 0.4723(3) 0.0223(6) Uani d . 1
C C9 0.0580(4) 0.2182(3) 0.3591(3) 0.0244(6) Uani d . 1
C C10 -0.0320(4) 0.2388(3) 0.6594(3) 0.0323(7) Uani d . 1
H H10A 0.0875 0.2106 0.6286 0.039 Uiso calc R 1
H H10B -0.1168 0.1551 0.7411 0.039 Uiso calc R 1
H H10C -0.0249 0.3061 0.6920 0.039 Uiso calc R 1
C C11 0.3801(4) 0.3180(3) 0.2226(3) 0.0241(6) Uani d . 1
C C12 0.4168(4) 0.3063(3) 0.0971(3) 0.0275(7) Uani d . 1
H H12 0.3206 0.2873 0.0743 0.033 Uiso calc R 1
C C13 0.5929(4) 0.3225(3) 0.0061(3) 0.0293(7) Uani d . 1
H H13 0.6184 0.3145 -0.0794 0.035 Uiso calc R 1
C C14 0.7324(4) 0.3504(3) 0.0398(3) 0.0269(7) Uani d . 1
C C15 0.6982(4) 0.3623(3) 0.1642(3) 0.0262(7) Uani d . 1
H H15 0.7947 0.3818 0.1864 0.031 Uiso calc R 1
C C16 0.5228(4) 0.3457(3) 0.2548(3) 0.0265(7) Uani d . 1
H H16 0.4982 0.3532 0.3406 0.032 Uiso calc R 1

loop_
_atom_site_aniso_label
_atom_site_aniso_U_11
_atom_site_aniso_U_22
_atom_site_aniso_U_33
_atom_site_aniso_U_12
_atom_site_aniso_U_13
_atom_site_aniso_U_23
Cl1 0.0269(4) 0.0440(5) 0.0411(5) -0.0007(4) -0.0013(4) -0.0251(4)
S1 0.0242(4) 0.0221(4) 0.0269(4) 0.0019(3) -0.0063(3) -0.0149(3)
O1 0.0294(12) 0.0333(13) 0.0385(13) 0.0029(10) -0.0105(10) -0.0256(11)
O2 0.0301(11) 0.0324(12) 0.0361(12) 0.0000(9) -0.0040(10) -0.0260(11)
O3 0.0337(12) 0.0236(11) 0.0245(11) 0.0040(9) -0.0093(10) -0.0093(10)
O4 0.0319(12) 0.0341(12) 0.0360(12) 0.0038(9) -0.0099(10) -0.0260(11)
N1 0.0250(13) 0.0240(13) 0.0250(13) 0.0031(10) -0.0104(11) -0.0150(11)
N2 0.0239(13) 0.0305(15) 0.0306(15) 0.0037(11) -0.0052(11) -0.0230(13)
C1 0.0214(15) 0.0234(16) 0.0266(16) 0.0025(12) -0.0098(13) -0.0119(14)
C2 0.0286(17) 0.0283(17) 0.0311(17) 0.0068(13) -0.0115(14) -0.0155(15)
C3 0.0248(16) 0.0307(18) 0.0328(18) 0.0030(14) -0.0035(14) -0.0110(16)
C4 0.0262(17) 0.0268(18) 0.045(2) -0.0008(13) -0.0083(15) -0.0134(16)
C5 0.0278(17) 0.0259(17) 0.0381(18) 0.0046(13) -0.0159(15) -0.0161(15)
C6 0.0234(15) 0.0221(16) 0.0258(16) 0.0020(12) -0.0113(13) -0.0107(14)
C7 0.0264(15) 0.0224(16) 0.0262(16) 0.0031(12) -0.0112(13) -0.0157(14)
C8 0.0257(15) 0.0226(16) 0.0246(15) 0.0050(12) -0.0110(13) -0.0151(13)
C9 0.0245(15) 0.0262(16) 0.0281(16) 0.0064(12) -0.0124(13) -0.0160(14)
C10 0.0339(17) 0.0401(19) 0.0329(18) 0.0068(14) -0.0177(15) -0.0220(16)
C11 0.0264(16) 0.0186(16) 0.0254(16) 0.0050(12) -0.0086(13) -0.0104(14)
C12 0.0273(16) 0.0294(18) 0.0289(17) 0.0042(13) -0.0132(14) -0.0148(15)
C13 0.0332(18) 0.0305(18) 0.0249(16) 0.0030(14) -0.0093(14) -0.0149(15)
C14 0.0243(15) 0.0225(16) 0.0278(16) 0.0018(12) -0.0038(13) -0.0118(14)
C15 0.0258(16) 0.0252(16) 0.0298(17) 0.0031(12) -0.0124(14) -0.0139(14)
C16 0.0297(16) 0.0242(16) 0.0276(16) 0.0058(13) -0.0126(14) -0.0133(14)

loop_
_atom_type_symbol
_atom_type_description
_atom_type_scat_dispersion_real
_atom_type_scat_dispersion_imag
_atom_type_scat_source
C C 0.0033 0.0016 'International Tables Vol C Tables 4.2.6.8 and 6.1.1.4'
H H 0.0000 0.0000 'International Tables Vol C Tables 4.2.6.8 and 6.1.1.4'
N N 0.0061 0.0033 'International Tables Vol C Tables 4.2.6.8 and 6.1.1.4'
S S 0.1246 0.1234 'International Tables Vol C Tables 4.2.6.8 and 6.1.1.4'
O O 0.0106 0.0060 'International Tables Vol C Tables 4.2.6.8 and 6.1.1.4'
Cl Cl 0.1484 0.1585 'International Tables Vol C Tables 4.2.6.8 and 6.1.1.4'

loop_
_geom_angle_atom_site_label_1
_geom_angle_atom_site_label_2
_geom_angle_atom_site_label_3
_geom_angle
_geom_angle_publ_flag
O3 S1 O2 119.26(13) y
O3 S1 N1 107.63(12) y
O2 S1 N1 108.11(12) y
O3 S1 C1 109.37(13) y
O2 S1 C1 109.62(13) y
N1 S1 C1 101.34(13) y
C7 O1 H1O 104.1(19) ?
C8 N1 C10 114.3(2) y
C8 N1 S1 112.17(17) y
C10 N1 S1 116.54(18) y
C9 N2 C11 127.1(2) y
C9 N2 H2N 112(2) ?
C11 N2 H2N 121(2) ?
C2 C1 C6 122.1(3) ?
C2 C1 S1 121.7(2) ?
C6 C1 S1 116.2(2) ?
C1 C2 C3 118.8(3) ?
C1 C2 H2 120.6 ?
C3 C2 H2 120.6 ?
C4 C3 C2 119.9(3) ?
C4 C3 H3 120.0 ?
C2 C3 H3 120.0 ?
C5 C4 C3 121.1(3) ?
C5 C4 H4 119.4 ?
C3 C4 H4 119.4 ?
C4 C5 C6 120.5(3) ?
C4 C5 H5 119.7 ?
C6 C5 H5 119.7 ?
C5 C6 C1 117.5(3) ?
C5 C6 C7 122.0(2) ?
C1 C6 C7 120.4(2) ?
O1 C7 C8 122.0(2) ?
O1 C7 C6 115.4(2) ?
C8 C7 C6 122.5(2) ?
C7 C8 N1 120.5(2) ?
C7 C8 C9 121.4(2) ?
N1 C8 C9 118.1(2) ?
O4 C9 N2 123.5(3) ?
O4 C9 C8 120.8(2) ?
N2 C9 C8 115.7(2) ?
N1 C10 H10A 109.5 ?
N1 C10 H10B 109.5 ?
H10A C10 H10B 109.5 ?
N1 C10 H10C 109.5 ?
H10A C10 H10C 109.5 ?
H10B C10 H10C 109.5 ?
C12 C11 C16 119.4(3) ?
C12 C11 N2 122.7(2) ?
C16 C11 N2 117.9(2) ?
C13 C12 C11 119.9(2) ?
C13 C12 H12 120.0 ?
C11 C12 H12 120.0 ?
C12 C13 C14 119.8(3) ?
C12 C13 H13 120.1 ?
C14 C13 H13 120.1 ?
C13 C14 C15 121.0(3) ?
C13 C14 Cl1 119.3(2) ?
C15 C14 Cl1 119.7(2) ?
C16 C15 C14 119.1(2) ?
C16 C15 H15 120.5 ?
C14 C15 H15 120.5 ?
C15 C16 C11 120.8(3) ?
C15 C16 H16 119.6 ?
C11 C16 H16 119.6 ?

loop_
_geom_bond_atom_site_label_1
_geom_bond_atom_site_label_2
_geom_bond_distance
_geom_bond_publ_flag
Cl1 C14 1.744(3) y
S1 O3 1.428(2) y
S1 O2 1.433(2) y
S1 N1 1.641(2) y
S1 C1 1.758(3) y
O1 C7 1.340(3) y
O1 H1O 0.88(3) ?
O4 C9 1.247(3) y
N1 C8 1.448(3) y
N1 C10 1.481(4) y
N2 C9 1.358(3) y
N2 C11 1.408(4) y
N2 H2N 0.80(3) ?
C1 C2 1.385(4) ?
C1 C6 1.409(4) ?
C2 C3 1.390(4) ?
C2 H2 0.9500 ?
C3 C4 1.386(4) ?
C3 H3 0.9500 ?
C4 C5 1.375(4) ?
C4 H4 0.9500 ?
C5 C6 1.398(4) ?
C5 H5 0.9500 ?
C6 C7 1.466(4) ?
C7 C8 1.362(4) ?
C8 C9 1.461(4) ?
C10 H10A 0.9800 ?
C10 H10B 0.9800 ?
C10 H10C 0.9800 ?
C11 C12 1.393(4) ?
C11 C16 1.396(4) ?
C12 C13 1.380(4) ?
C12 H12 0.9500 ?
C13 C14 1.383(4) ?
C13 H13 0.9500 ?
C14 C15 1.386(4) ?
C15 C16 1.373(4) ?
C15 H15 0.9500 ?
C16 H16 0.9500 ?

loop_
_geom_hbond_atom_site_label_D
_geom_hbond_atom_site_label_H
_geom_hbond_atom_site_label_A
_geom_hbond_site_symmetry_A
_geom_hbond_distance_DH
_geom_hbond_distance_HA
_geom_hbond_distance_DA
_geom_hbond_angle_DHA
O1 H1O O4 . 0.88(3) 1.74(3) 2.560(3) 153(3)
N2 H2N N1 . 0.80(3) 2.27(3) 2.734(4) 118(3)
N2 H2N O2 2_566 0.80(3) 2.30(3) 3.006(3) 148(3)
C13 H13 O2 1_654 0.95 2.60 3.414(4) 144
C12 H12 O4 . 0.95 2.51 2.966(4) 110

loop_
_geom_torsion_atom_site_label_1
_geom_torsion_atom_site_label_2
_geom_torsion_atom_site_label_3
_geom_torsion_atom_site_label_4
_geom_torsion
O3 S1 N1 C8 -58.3(2)
O2 S1 N1 C8 171.67(18)
C1 S1 N1 C8 56.5(2)
O3 S1 N1 C10 167.31(19)
O2 S1 N1 C10 37.3(2)
C1 S1 N1 C10 -77.9(2)
O3 S1 C1 C2 -104.7(2)
O2 S1 C1 C2 27.7(3)
N1 S1 C1 C2 141.8(2)
O3 S1 C1 C6 74.7(2)
O2 S1 C1 C6 -152.8(2)
N1 S1 C1 C6 -38.8(2)
C6 C1 C2 C3 -1.0(4)
S1 C1 C2 C3 178.4(2)
C1 C2 C3 C4 -1.1(4)
C2 C3 C4 C5 1.6(5)
C3 C4 C5 C6 0.1(4)
C4 C5 C6 C1 -2.0(4)
C4 C5 C6 C7 176.2(3)
C2 C1 C6 C5 2.5(4)
S1 C1 C6 C5 -176.9(2)
C2 C1 C6 C7 -175.8(3)
S1 C1 C6 C7 4.8(3)
C5 C6 C7 O1 19.9(4)
C1 C6 C7 O1 -161.9(2)
C5 C6 C7 C8 -160.0(3)
C1 C6 C7 C8 18.3(4)
O1 C7 C8 N1 -178.0(2)
C6 C7 C8 N1 1.8(4)
O1 C7 C8 C9 0.7(4)
C6 C7 C8 C9 -179.5(3)
C10 N1 C8 C7 92.2(3)
S1 N1 C8 C7 -43.2(3)
C10 N1 C8 C9 -86.5(3)
S1 N1 C8 C9 138.0(2)
C11 N2 C9 O4 -6.2(5)
C11 N2 C9 C8 172.7(3)
C7 C8 C9 O4 -2.3(4)
N1 C8 C9 O4 176.4(2)
C7 C8 C9 N2 178.7(3)
N1 C8 C9 N2 -2.5(4)
C9 N2 C11 C12 39.1(4)
C9 N2 C11 C16 -143.1(3)
C16 C11 C12 C13 -0.1(4)
N2 C11 C12 C13 177.6(3)
C11 C12 C13 C14 -0.1(4)
C12 C13 C14 C15 0.1(4)
C12 C13 C14 Cl1 -179.3(2)
C13 C14 C15 C16 0.2(4)
Cl1 C14 C15 C16 179.5(2)
C14 C15 C16 C11 -0.4(4)
C12 C11 C16 C15 0.4(4)
N2 C11 C16 C15 -177.5(3)

loop_
_cod_related_entry_id
_cod_related_entry_database
_cod_related_entry_code
1 ChemSpider 21120599
